data_7128338
loop_
_publ_author_name
'Liang, Qiuming'
'Hayashi, Kasumi'
'Zeng, Yimin'
'Jimenez-Santiago, Jose L'
'Song, Datong'

_publ_section_title
;
 Constructing fused N-heterocycles from unprotected mesoionic
 N-heterocyclic olefins and organic azides <i>via</i> diazo transfer.
;
_journal_issue 50
_journal_name_full 'Chemical communications (Cambridge, England)'
_journal_page_first 6137
_journal_page_last 6140
_journal_paper_doi 10.1039/d1cc02245h
_journal_volume 57
_journal_year 2021
_chemical_formula_sum 'C21 H25 N3 O'
_chemical_formula_weight 335.44
_space_group_crystal_system monoclinic
_space_group_IT_number 14
_space_group_name_Hall '-P 2ybc'
_space_group_name_H-M_alt 'P 1 21/c 1'
_atom_sites_solution_hydrogens geom
_audit_creation_method SHELXL-2016/6
_audit_update_record
;
2021-04-08 deposited with the CCDC.	2021-05-19 downloaded from the CCDC.
;
_cell_angle_alpha 90
_cell_angle_beta 93.26(3)
_cell_angle_gamma 90
_cell_formula_units_Z 8
_cell_length_a 8.327(7)
_cell_length_b 14.460(10)
_cell_length_c 29.68(2)
_cell_measurement_reflns_used 58380
_cell_measurement_temperature 150(2)
_cell_measurement_theta_max 25.332
_cell_measurement_theta_min 1.567
_cell_volume 3568(5)
_computing_structure_refinement 'SHELXL-2016/6 (Sheldrick, 2016)'
_diffrn_ambient_temperature 150(2)
_diffrn_measured_fraction_theta_full 0.997
_diffrn_measured_fraction_theta_max 0.991
_diffrn_measurement_device_type 'Bruker Kappa Photon II'
_diffrn_measurement_method 'omega and phi scans'
_diffrn_radiation_type MoK\a
_diffrn_radiation_wavelength 0.71073
_diffrn_reflns_av_R_equivalents 0.1689
_diffrn_reflns_av_unetI/netI 0.0870
_diffrn_reflns_Laue_measured_fraction_full 0.997
_diffrn_reflns_Laue_measured_fraction_max 0.991
_diffrn_reflns_limit_h_max 10
_diffrn_reflns_limit_h_min -10
_diffrn_reflns_limit_k_max 16
_diffrn_reflns_limit_k_min -17
_diffrn_reflns_limit_l_max 35
_diffrn_reflns_limit_l_min -35
_diffrn_reflns_number 58380
_diffrn_reflns_point_group_measured_fraction_full 0.997
_diffrn_reflns_point_group_measured_fraction_max 0.991
_diffrn_reflns_theta_full 25.242
_diffrn_reflns_theta_max 25.332
_diffrn_reflns_theta_min 1.567
_exptl_absorpt_coefficient_mu 0.078
_exptl_absorpt_correction_T_max 0.7452
_exptl_absorpt_correction_T_min 0.6602
_exptl_absorpt_correction_type multi-scan
_exptl_absorpt_process_details
;
 SADABS 2016/2: Krause, L., Herbst-Irmer, R., Sheldrick G.M. & Stalke D.,
 J. Appl. Cryst. 48 (2015) 3-10
;
_exptl_crystal_colour purple
_exptl_crystal_density_diffrn 1.249
_exptl_crystal_description plate
_exptl_crystal_F_000 1440
_exptl_crystal_size_max 0.4
_exptl_crystal_size_mid 0.2
_exptl_crystal_size_min 0.05
_refine_diff_density_max 0.455
_refine_diff_density_min -0.421
_refine_diff_density_rms 0.114
_refine_ls_extinction_coef 0.0137(16)
_refine_ls_extinction_expression Fc^*^=kFc[1+0.001xFc^2^\l^3^/sin(2\q)]^-1/4^
_refine_ls_extinction_method 'SHELXL-2016/6 (Sheldrick 2016)'
_refine_ls_goodness_of_fit_ref 1.152
_refine_ls_hydrogen_treatment constr
_refine_ls_matrix_type full
_refine_ls_number_parameters 456
_refine_ls_number_reflns 6455
_refine_ls_number_restraints 0
_refine_ls_restrained_S_all 1.152
_refine_ls_R_factor_all 0.1933
_refine_ls_R_factor_gt 0.1096
_refine_ls_shift/su_max 0.000
_refine_ls_shift/su_mean 0.000
_refine_ls_structure_factor_coef Fsqd
_refine_ls_weighting_details 'w=1/[\s^2^(Fo^2^)+(0.0899P)^2^+15.7023P] where P=(Fo^2^+2Fc^2^)/3'
_refine_ls_weighting_scheme calc
_refine_ls_wR_factor_gt 0.2428
_refine_ls_wR_factor_ref 0.2983
_reflns_Friedel_coverage 0.000
_reflns_number_gt 3804
_reflns_number_total 6455
_reflns_threshold_expression 'I > 2\s(I)'
_cod_data_source_file d1cc02245h2.cif
_cod_data_source_block wl489a
_cod_depositor_comments 'Adding full bibliography for 7128333--7128355.cif.'
_cod_original_sg_symbol_H-M 'P 21/c'
_cod_database_code 7128338
_shelx_shelxl_version_number 2016/6
_shelx_space_group_comment
;
The symmetry employed for this shelxl refinement is uniquely defined
by the following loop, which should always be used as a source of
symmetry information in preference to the above space-group names.
They are only intended as comments.
;

loop_
_space_group_symop_operation_xyz
'x, y, z'
'-x, y+1/2, -z+1/2'
'-x, -y, -z'
'x, -y-1/2, z-1/2'

loop_
_atom_site_label
_atom_site_type_symbol
_atom_site_fract_x
_atom_site_fract_y
_atom_site_fract_z
_atom_site_U_iso_or_equiv
_atom_site_adp_type
_atom_site_occupancy
_atom_site_site_symmetry_order
_atom_site_calc_flag
_atom_site_refinement_flags_posn
_atom_site_refinement_flags_adp
_atom_site_refinement_flags_occupancy
_atom_site_disorder_assembly
_atom_site_disorder_group
O1 O 0.4981(5) 0.7795(3) 0.09815(13) 0.0302(10) Uani 1 1 d . . . . .
N1 N 0.9018(6) 0.7253(3) 0.32840(16) 0.0287(11) Uani 1 1 d . . . . .
C1 C 1.3416(7) 0.5909(4) 0.2786(2) 0.0343(15) Uani 1 1 d . . . . .
H1 H 1.257582 0.596414 0.255760 0.041 Uiso 1 1 calc R U . . .
O2 O 0.8978(5) 0.8034(3) 0.06175(14) 0.0359(11) Uani 1 1 d . . . . .
N2 N 0.7841(6) 0.7486(3) 0.29765(15) 0.0281(11) Uani 1 1 d . . . . .
C2 C 1.4892(7) 0.5590(4) 0.2672(2) 0.0353(15) Uani 1 1 d . . . . .
H2 H 1.505927 0.543407 0.236719 0.042 Uiso 1 1 calc R U . . .
N3 N 0.8380(5) 0.7164(3) 0.26039(15) 0.0251(11) Uani 1 1 d . . . . .
C3 C 1.6141(8) 0.5493(4) 0.2999(2) 0.0411(17) Uani 1 1 d . . . . .
H3 H 1.716676 0.528172 0.291920 0.049 Uiso 1 1 calc R U . . .
N4 N 1.2797(6) 0.8693(3) 0.29520(16) 0.0289(11) Uani 1 1 d . . . . .
C4 C 1.5876(8) 0.5707(4) 0.3439(2) 0.0364(16) Uani 1 1 d . . . . .
H4 H 1.671899 0.563448 0.366557 0.044 Uiso 1 1 calc R U . . .
N5 N 1.2769(6) 0.8438(3) 0.25166(17) 0.0308(12) Uani 1 1 d . . . . .
C5 C 1.4401(7) 0.6025(4) 0.3553(2) 0.0327(14) Uani 1 1 d . . . . .
H5 H 1.424782 0.616137 0.386096 0.039 Uiso 1 1 calc R U . . .
N6 N 1.1359(6) 0.8727(3) 0.23580(15) 0.0267(11) Uani 1 1 d . . . . .
C6 C 1.3107(7) 0.6157(4) 0.3235(2) 0.0286(13) Uani 1 1 d . . . . .
C7 C 1.1644(7) 0.6534(4) 0.3377(2) 0.0281(13) Uani 1 1 d . . . . .
H7 H 1.157597 0.661723 0.369278 0.034 Uiso 1 1 calc R U . . .
C8 C 1.0310(7) 0.6794(4) 0.31091(19) 0.0257(13) Uani 1 1 d . . . . .
C9 C 0.9810(7) 0.6739(4) 0.2651(2) 0.0268(13) Uani 1 1 d . . . . .
H9 H 1.037479 0.645470 0.241816 0.032 Uiso 1 1 calc R U . . .
C10 C 0.7442(7) 0.7311(4) 0.21942(19) 0.0255(13) Uani 1 1 d . . . . .
C11 C 0.6518(7) 0.8102(4) 0.21508(19) 0.0274(13) Uani 1 1 d . . . . .
H11 H 0.648248 0.852505 0.239500 0.033 Uiso 1 1 calc R U . . .
C12 C 0.5649(7) 0.8274(4) 0.17519(19) 0.0276(13) Uani 1 1 d . . . . .
H12 H 0.499251 0.880965 0.172052 0.033 Uiso 1 1 calc R U . . .
C13 C 0.5738(7) 0.7663(4) 0.13975(19) 0.0279(13) Uani 1 1 d . . . . .
C14 C 0.6643(7) 0.6863(4) 0.14421(19) 0.0278(13) Uani 1 1 d . . . . .
H14 H 0.667026 0.643646 0.119900 0.033 Uiso 1 1 calc R U . . .
C15 C 0.7506(7) 0.6691(4) 0.1845(2) 0.0279(13) Uani 1 1 d . . . . .
H15 H 0.814087 0.614686 0.187976 0.033 Uiso 1 1 calc R U . . .
C16 C 0.4331(7) 0.8697(4) 0.0896(2) 0.0318(14) Uani 1 1 d . . . . .
H16A H 0.516629 0.917262 0.096302 0.038 Uiso 1 1 calc R U . . .
H16B H 0.342496 0.881222 0.109040 0.038 Uiso 1 1 calc R U . . .
C17 C 0.3760(8) 0.8746(4) 0.0411(2) 0.0337(14) Uani 1 1 d . . . . .
H17A H 0.300330 0.823073 0.034042 0.040 Uiso 1 1 calc R U . . .
H17B H 0.468817 0.867439 0.021947 0.040 Uiso 1 1 calc R U . . .
C18 C 0.2921(8) 0.9664(4) 0.0302(2) 0.0367(15) Uani 1 1 d . . . . .
H18A H 0.195938 0.971284 0.048150 0.044 Uiso 1 1 calc R U . . .
H18B H 0.365759 1.017556 0.039503 0.044 Uiso 1 1 calc R U . . .
C19 C 0.2408(8) 0.9785(4) -0.0191(2) 0.0360(15) Uani 1 1 d . . . . .
H19A H 0.194003 1.041036 -0.023655 0.043 Uiso 1 1 calc R U . . .
H19B H 0.336943 0.974525 -0.037187 0.043 Uiso 1 1 calc R U . . .
C20 C 0.1194(8) 0.9076(5) -0.0363(2) 0.0409(16) Uani 1 1 d . . . . .
H20A H 0.076771 0.925269 -0.066576 0.061 Uiso 1 1 calc R U . . .
H20B H 0.031156 0.904509 -0.015906 0.061 Uiso 1 1 calc R U . . .
H20C H 0.171420 0.846956 -0.037698 0.061 Uiso 1 1 calc R U . . .
C21 C 0.8829(8) 0.7478(4) 0.37523(19) 0.0351(15) Uani 1 1 d . . . . .
H21A H 0.783102 0.782740 0.377902 0.053 Uiso 1 1 calc R U . . .
H21B H 0.974466 0.785233 0.386696 0.053 Uiso 1 1 calc R U . . .
H21C H 0.878432 0.690619 0.392846 0.053 Uiso 1 1 calc R U . . .
C22 C 0.8407(7) 1.0079(4) 0.3434(2) 0.0315(14) Uani 1 1 d . . . . .
H22 H 0.838480 1.002913 0.311458 0.038 Uiso 1 1 calc R U . . .
C23 C 0.7085(8) 1.0427(4) 0.3629(2) 0.0393(16) Uani 1 1 d . . . . .
H23 H 0.617879 1.062065 0.344418 0.047 Uiso 1 1 calc R U . . .
C24 C 0.7055(8) 1.0498(4) 0.4089(2) 0.0415(17) Uani 1 1 d . . . . .
H24 H 0.612946 1.073272 0.422329 0.050 Uiso 1 1 calc R U . . .
C25 C 0.8396(8) 1.0223(4) 0.4356(2) 0.0384(16) Uani 1 1 d . . . . .
H25 H 0.839351 1.026559 0.467565 0.046 Uiso 1 1 calc R U . . .
C26 C 0.9707(8) 0.9895(4) 0.4158(2) 0.0352(15) Uani 1 1 d . . . . .
H26 H 1.061657 0.972384 0.434697 0.042 Uiso 1 1 calc R U . . .
C27 C 0.9804(7) 0.9790(4) 0.36886(19) 0.0283(13) Uani 1 1 d . . . . .
C28 C 1.1195(7) 0.9409(4) 0.35118(19) 0.0274(13) Uani 1 1 d . . . . .
H28 H 1.209939 0.933833 0.371879 0.033 Uiso 1 1 calc R U . . .
C29 C 1.1401(7) 0.9128(4) 0.30759(19) 0.0256(13) Uani 1 1 d . . . . .
C30 C 1.0482(7) 0.9153(4) 0.26666(19) 0.0267(13) Uani 1 1 d . . . . .
H30 H 0.944389 0.941811 0.261549 0.032 Uiso 1 1 calc R U . . .
C31 C 1.0867(7) 0.8565(4) 0.1896(2) 0.0274(13) Uani 1 1 d . . . . .
C32 C 0.9794(7) 0.9166(4) 0.1682(2) 0.0287(13) Uani 1 1 d . . . . .
H32 H 0.946875 0.971228 0.182971 0.034 Uiso 1 1 calc R U . . .
C33 C 0.9200(7) 0.8969(4) 0.1253(2) 0.0324(14) Uani 1 1 d . . . . .
H33 H 0.844338 0.937375 0.110426 0.039 Uiso 1 1 calc R U . . .
C34 C 0.9700(7) 0.8178(4) 0.10341(19) 0.0288(13) Uani 1 1 d . . . . .
C35 C 1.0821(7) 0.7597(4) 0.1247(2) 0.0292(14) Uani 1 1 d . . . . .
H35 H 1.118241 0.706407 0.109555 0.035 Uiso 1 1 calc R U . . .
C36 C 1.1415(7) 0.7793(4) 0.1679(2) 0.0279(13) Uani 1 1 d . . . . .
H36 H 1.219405 0.740000 0.182619 0.033 Uiso 1 1 calc R U . . .
C37 C 0.9441(8) 0.7213(4) 0.0377(2) 0.0373(15) Uani 1 1 d . . . . .
H37A H 0.930134 0.665557 0.056451 0.045 Uiso 1 1 calc R U . . .
H37B H 1.058271 0.725339 0.030259 0.045 Uiso 1 1 calc R U . . .
C38 C 0.8373(8) 0.7162(5) -0.0046(2) 0.0382(16) Uani 1 1 d . . . . .
H38A H 0.888136 0.675276 -0.026439 0.046 Uiso 1 1 calc R U . . .
H38B H 0.828376 0.778638 -0.018165 0.046 Uiso 1 1 calc R U . . .
C39 C 0.6683(8) 0.6800(4) 0.0029(2) 0.0371(15) Uani 1 1 d . . . . .
H39A H 0.676046 0.614891 0.013028 0.045 Uiso 1 1 calc R U . . .
H39B H 0.621957 0.716423 0.027238 0.045 Uiso 1 1 calc R U . . .
C40 C 0.5557(8) 0.6853(5) -0.0391(2) 0.0439(17) Uani 1 1 d . . . . .
H40A H 0.541410 0.750903 -0.048023 0.053 Uiso 1 1 calc R U . . .
H40B H 0.605063 0.652496 -0.064086 0.053 Uiso 1 1 calc R U . . .
C41 C 0.3934(9) 0.6434(5) -0.0318(3) 0.055(2) Uani 1 1 d . . . . .
H41A H 0.322436 0.652225 -0.058934 0.083 Uiso 1 1 calc R U . . .
H41B H 0.346407 0.673620 -0.006076 0.083 Uiso 1 1 calc R U . . .
H41C H 0.405904 0.577138 -0.025623 0.083 Uiso 1 1 calc R U . . .
C42 C 1.4156(7) 0.8456(4) 0.3247(2) 0.0328(14) Uani 1 1 d . . . . .
H42A H 1.491817 0.808996 0.308129 0.049 Uiso 1 1 calc R U . . .
H42B H 1.379598 0.809286 0.350146 0.049 Uiso 1 1 calc R U . . .
H42C H 1.468431 0.902193 0.336090 0.049 Uiso 1 1 calc R U . . .

loop_
_atom_site_aniso_label
_atom_site_aniso_U_11
_atom_site_aniso_U_22
_atom_site_aniso_U_33
_atom_site_aniso_U_23
_atom_site_aniso_U_13
_atom_site_aniso_U_12
O1 0.037(2) 0.024(2) 0.029(2) 0.0025(17) -0.0033(18) 0.0026(18)
N1 0.034(3) 0.023(2) 0.029(3) -0.002(2) 0.003(2) 0.000(2)
C1 0.032(4) 0.029(3) 0.041(4) 0.002(3) -0.004(3) 0.000(3)
O2 0.048(3) 0.024(2) 0.035(2) -0.0010(18) -0.006(2) 0.0047(19)
N2 0.031(3) 0.030(3) 0.024(3) 0.003(2) 0.000(2) 0.003(2)
C2 0.033(4) 0.030(3) 0.043(4) 0.000(3) 0.003(3) 0.000(3)
N3 0.026(3) 0.021(2) 0.028(3) 0.001(2) 0.000(2) -0.002(2)
C3 0.031(4) 0.023(3) 0.069(5) 0.007(3) -0.001(3) -0.001(3)
N4 0.030(3) 0.027(3) 0.029(3) 0.003(2) 0.002(2) -0.002(2)
C4 0.037(4) 0.023(3) 0.047(4) 0.001(3) -0.013(3) -0.004(3)
N5 0.029(3) 0.029(3) 0.034(3) 0.004(2) 0.002(2) 0.002(2)
C5 0.035(4) 0.025(3) 0.036(4) 0.005(3) -0.009(3) -0.001(3)
N6 0.031(3) 0.022(2) 0.027(3) 0.004(2) 0.004(2) 0.000(2)
C6 0.030(3) 0.020(3) 0.036(3) 0.005(2) -0.002(3) -0.004(2)
C7 0.028(3) 0.030(3) 0.026(3) 0.005(2) 0.000(3) -0.003(3)
C8 0.025(3) 0.016(3) 0.036(3) 0.003(2) 0.002(3) -0.006(2)
C9 0.024(3) 0.020(3) 0.036(3) 0.005(2) 0.000(3) 0.003(2)
C10 0.023(3) 0.023(3) 0.031(3) 0.005(2) 0.005(2) -0.005(2)
C11 0.030(3) 0.024(3) 0.028(3) 0.001(2) 0.003(3) 0.000(2)
C12 0.028(3) 0.026(3) 0.029(3) 0.001(2) 0.002(3) 0.005(3)
C13 0.028(3) 0.025(3) 0.031(3) 0.001(2) -0.001(3) -0.006(2)
C14 0.031(3) 0.026(3) 0.026(3) -0.003(2) 0.000(3) 0.004(3)
C15 0.028(3) 0.019(3) 0.036(3) 0.002(2) 0.000(3) 0.002(2)
C16 0.035(3) 0.026(3) 0.034(3) 0.001(3) 0.003(3) 0.002(3)
C17 0.036(4) 0.032(3) 0.032(3) -0.002(3) -0.006(3) 0.002(3)
C18 0.043(4) 0.029(3) 0.036(4) 0.001(3) -0.014(3) 0.007(3)
C19 0.043(4) 0.028(3) 0.037(4) 0.007(3) 0.001(3) 0.004(3)
C20 0.043(4) 0.039(4) 0.040(4) 0.004(3) -0.009(3) 0.000(3)
C21 0.045(4) 0.033(3) 0.027(3) -0.002(3) 0.004(3) 0.002(3)
C22 0.034(3) 0.028(3) 0.033(3) -0.002(3) 0.003(3) 0.002(3)
C23 0.039(4) 0.031(3) 0.049(4) 0.001(3) 0.004(3) 0.002(3)
C24 0.041(4) 0.031(3) 0.054(4) -0.004(3) 0.013(3) -0.005(3)
C25 0.048(4) 0.032(3) 0.036(4) 0.002(3) 0.013(3) -0.003(3)
C26 0.042(4) 0.023(3) 0.041(4) 0.001(3) 0.005(3) -0.002(3)
C27 0.039(4) 0.017(3) 0.029(3) -0.003(2) 0.007(3) -0.003(3)
C28 0.033(3) 0.022(3) 0.026(3) 0.004(2) -0.004(3) -0.003(2)
C29 0.023(3) 0.019(3) 0.035(3) 0.002(2) 0.000(3) -0.003(2)
C30 0.029(3) 0.016(3) 0.035(3) 0.001(2) 0.004(3) 0.000(2)
C31 0.030(3) 0.017(3) 0.036(3) 0.005(2) 0.004(3) -0.005(2)
C32 0.032(3) 0.019(3) 0.036(4) 0.000(2) 0.004(3) 0.001(2)
C33 0.032(3) 0.027(3) 0.037(4) 0.005(3) -0.002(3) 0.005(3)
C34 0.032(3) 0.028(3) 0.026(3) 0.000(2) 0.001(3) -0.001(3)
C35 0.028(3) 0.023(3) 0.037(4) 0.000(3) 0.003(3) -0.001(2)
C36 0.023(3) 0.023(3) 0.037(4) 0.003(3) 0.002(3) 0.002(2)
C37 0.042(4) 0.030(3) 0.039(4) -0.005(3) 0.002(3) 0.004(3)
C38 0.049(4) 0.034(3) 0.032(4) -0.006(3) 0.002(3) -0.003(3)
C39 0.048(4) 0.027(3) 0.035(4) -0.003(3) -0.003(3) -0.002(3)
C40 0.050(4) 0.041(4) 0.040(4) -0.004(3) 0.000(3) -0.007(3)
C41 0.059(5) 0.053(5) 0.054(5) -0.007(4) 0.004(4) -0.011(4)
C42 0.026(3) 0.034(3) 0.038(4) 0.004(3) -0.007(3) 0.003(3)

loop_
_atom_type_symbol
_atom_type_description
_atom_type_scat_dispersion_real
_atom_type_scat_dispersion_imag
_atom_type_scat_source
C C 0.0033 0.0016 'International Tables Vol C Tables 4.2.6.8 and 6.1.1.4'
H H 0.0000 0.0000 'International Tables Vol C Tables 4.2.6.8 and 6.1.1.4'
N N 0.0061 0.0033 'International Tables Vol C Tables 4.2.6.8 and 6.1.1.4'
O O 0.0106 0.0060 'International Tables Vol C Tables 4.2.6.8 and 6.1.1.4'

loop_
_geom_angle_atom_site_label_1
_geom_angle_atom_site_label_2
_geom_angle_atom_site_label_3
_geom_angle
_geom_angle_site_symmetry_1
_geom_angle_site_symmetry_3
_geom_angle_publ_flag
C13 O1 C16 116.1(4) . . ?
N2 N1 C8 114.6(5) . . ?
N2 N1 C21 118.8(5) . . ?
C8 N1 C21 126.6(5) . . ?
C2 C1 C6 122.0(6) . . ?
C34 O2 C37 117.2(4) . . ?
N3 N2 N1 102.4(4) . . ?
C1 C2 C3 120.4(6) . . ?
N2 N3 C9 115.0(5) . . ?
N2 N3 C10 118.2(5) . . ?
C9 N3 C10 126.7(5) . . ?
C4 C3 C2 119.2(6) . . ?
N5 N4 C29 114.2(5) . . ?
N5 N4 C42 119.5(5) . . ?
C29 N4 C42 126.2(5) . . ?
C3 C4 C5 120.4(6) . . ?
N6 N5 N4 103.0(4) . . ?
C4 C5 C6 122.8(6) . . ?
N5 N6 C30 114.2(5) . . ?
N5 N6 C31 119.7(5) . . ?
C30 N6 C31 126.1(5) . . ?
C5 C6 C1 115.1(6) . . ?
C5 C6 C7 119.3(6) . . ?
C1 C6 C7 125.5(5) . . ?
C8 C7 C6 127.5(6) . . ?
C7 C8 N1 122.0(5) . . ?
C7 C8 C9 136.7(6) . . ?
N1 C8 C9 101.3(5) . . ?
N3 C9 C8 106.7(5) . . ?
C15 C10 C11 121.0(5) . . ?
C15 C10 N3 120.3(5) . . ?
C11 C10 N3 118.6(5) . . ?
C12 C11 C10 119.5(5) . . ?
C11 C12 C13 119.5(5) . . ?
O1 C13 C12 123.8(5) . . ?
O1 C13 C14 115.1(5) . . ?
C12 C13 C14 121.0(5) . . ?
C15 C14 C13 119.1(5) . . ?
C10 C15 C14 119.7(5) . . ?
O1 C16 C17 108.1(5) . . ?
C16 C17 C18 111.3(5) . . ?
C19 C18 C17 114.0(5) . . ?
C20 C19 C18 113.3(5) . . ?
C23 C22 C27 122.6(6) . . ?
C22 C23 C24 120.7(6) . . ?
C23 C24 C25 119.1(6) . . ?
C26 C25 C24 119.5(6) . . ?
C25 C26 C27 124.1(6) . . ?
C26 C27 C28 120.3(6) . . ?
C26 C27 C22 113.9(6) . . ?
C28 C27 C22 125.8(5) . . ?
C29 C28 C27 127.9(6) . . ?
C28 C29 N4 122.3(5) . . ?
C28 C29 C30 135.8(6) . . ?
N4 C29 C30 101.9(5) . . ?
N6 C30 C29 106.7(5) . . ?
C32 C31 C36 121.2(6) . . ?
C32 C31 N6 118.9(5) . . ?
C36 C31 N6 119.8(5) . . ?
C33 C32 C31 119.3(5) . . ?
C32 C33 C34 120.2(5) . . ?
O2 C34 C35 125.1(5) . . ?
O2 C34 C33 114.9(5) . . ?
C35 C34 C33 119.9(5) . . ?
C36 C35 C34 119.9(5) . . ?
C35 C36 C31 119.4(5) . . ?
O2 C37 C38 107.0(5) . . ?
C37 C38 C39 113.7(5) . . ?
C40 C39 C38 113.2(5) . . ?
C41 C40 C39 112.3(6) . . ?

loop_
_geom_bond_atom_site_label_1
_geom_bond_atom_site_label_2
_geom_bond_distance
_geom_bond_site_symmetry_2
_geom_bond_publ_flag
O1 C13 1.367(7) . ?
O1 C16 1.429(7) . ?
N1 N2 1.344(6) . ?
N1 C8 1.389(7) . ?
N1 C21 1.445(7) . ?
C1 C2 1.373(9) . ?
C1 C6 1.416(9) . ?
O2 C34 1.360(7) . ?
O2 C37 1.449(7) . ?
N2 N3 1.303(6) . ?
C2 C3 1.389(9) . ?
N3 C9 1.340(7) . ?
N3 C10 1.423(7) . ?
C3 C4 1.371(9) . ?
N4 N5 1.343(7) . ?
N4 C29 1.389(7) . ?
N4 C42 1.433(7) . ?
C4 C5 1.372(9) . ?
N5 N6 1.308(7) . ?
C5 C6 1.405(8) . ?
N6 C30 1.352(7) . ?
N6 C31 1.427(7) . ?
C6 C7 1.420(8) . ?
C7 C8 1.381(8) . ?
C8 C9 1.403(8) . ?
C10 C15 1.375(8) . ?
C10 C11 1.381(8) . ?
C11 C12 1.374(8) . ?
C12 C13 1.379(8) . ?
C13 C14 1.383(8) . ?
C14 C15 1.381(8) . ?
C16 C17 1.492(8) . ?
C17 C18 1.527(8) . ?
C18 C19 1.511(8) . ?
C19 C20 1.508(9) . ?
C22 C23 1.369(9) . ?
C22 C27 1.413(8) . ?
C23 C24 1.369(9) . ?
C24 C25 1.391(9) . ?
C25 C26 1.356(9) . ?
C26 C27 1.407(8) . ?
C27 C28 1.411(8) . ?
C28 C29 1.376(8) . ?
C29 C30 1.399(8) . ?
C31 C32 1.377(8) . ?
C31 C36 1.380(8) . ?
C32 C33 1.369(8) . ?
C33 C34 1.391(8) . ?
C34 C35 1.381(8) . ?
C35 C36 1.377(8) . ?
C37 C38 1.499(8) . ?
C38 C39 1.529(9) . ?
C39 C40 1.517(9) . ?
C40 C41 1.508(10) . ?
